data_1514244
loop_
_publ_author_name
'McOwen, Dennis W.'
'Delp, Samuel A.'
'Paillard, Elie'
'Herriot, Cristelle'
'Han, Sang-Don'
'Boyle, Paul D.'
'Sommer, Roger D.'
'Henderson, Wesley A.'

_publ_section_title
;
 Anion Coordination Interactions in Solvates with the Lithium Salts LiDCTA
 and LiTDI
;
_journal_issue 15
_journal_name_full 'The Journal of Physical Chemistry C'
_journal_page_first 7781
_journal_paper_doi 10.1021/jp412601x
_journal_volume 118
_journal_year 2014
_chemical_formula_sum 'C20 H28 Li2 N10 O6'
_chemical_formula_weight 518.40
_chemical_name_systematic
; 
(G2)1-LiDCTA 
;
_space_group_IT_number 2
_symmetry_cell_setting triclinic
_symmetry_space_group_name_Hall '-P 1'
_symmetry_space_group_name_H-M 'P -1'
_atom_sites_solution_hydrogens geom
_atom_sites_solution_primary direct
_atom_sites_solution_secondary difmap
_audit_creation_method SHELXL-97
_cell_angle_alpha 104.9912(12)
_cell_angle_beta 111.4037(12)
_cell_angle_gamma 103.6835(13)
_cell_formula_units_Z 1
_cell_length_a 9.1877(2)
_cell_length_b 9.2708(2)
_cell_length_c 9.6723(2)
_cell_measurement_reflns_used 9909
_cell_measurement_temperature 110
_cell_measurement_theta_max 31.08
_cell_measurement_theta_min 2.45
_cell_volume 688.94(3)
_computing_cell_refinement SAINT
_computing_data_collection Apex2
_computing_data_reduction SAINT
_computing_molecular_graphics NRCVAX
_computing_publication_material cif2tables.py
_computing_structure_refinement XL
_computing_structure_solution SIR92
_diffrn_ambient_temperature 110
_diffrn_measured_fraction_theta_full 0.958
_diffrn_measured_fraction_theta_max 0.906
_diffrn_measurement_device_type 'Bruker-Nonius Kappa Axis X8 Apex2'
_diffrn_measurement_method 'omega and phi scans'
_diffrn_radiation_monochromator graphite
_diffrn_radiation_source 'fine-focus sealed tube'
_diffrn_radiation_type MoK\a
_diffrn_radiation_wavelength 0.71073
_diffrn_reflns_av_R_equivalents 0.0326
_diffrn_reflns_av_sigmaI/netI 0.0424
_diffrn_reflns_limit_h_max 14
_diffrn_reflns_limit_h_min -13
_diffrn_reflns_limit_k_max 14
_diffrn_reflns_limit_k_min -14
_diffrn_reflns_limit_l_max 14
_diffrn_reflns_limit_l_min -14
_diffrn_reflns_number 27513
_diffrn_reflns_theta_full 25.85
_diffrn_reflns_theta_max 33.44
_diffrn_reflns_theta_min 2.62
_exptl_absorpt_coefficient_mu 0.093
_exptl_absorpt_correction_T_max 0.9898
_exptl_absorpt_correction_T_min 0.9539
_exptl_absorpt_correction_type multi-scan
_exptl_absorpt_process_details SADABS
_exptl_crystal_colour colourless
_exptl_crystal_density_diffrn 1.249
_exptl_crystal_density_method 'not measured'
_exptl_crystal_description prism
_exptl_crystal_F_000 272
_exptl_crystal_size_max 0.51
_exptl_crystal_size_mid 0.20
_exptl_crystal_size_min 0.11
_refine_diff_density_max 0.329
_refine_diff_density_min -0.240
_refine_diff_density_rms 0.048
_refine_ls_extinction_method none
_refine_ls_goodness_of_fit_ref 1.030
_refine_ls_hydrogen_treatment refall
_refine_ls_matrix_type full
_refine_ls_number_parameters 228
_refine_ls_number_reflns 4872
_refine_ls_number_restraints 0
_refine_ls_restrained_S_all 1.030
_refine_ls_R_factor_all 0.0797
_refine_ls_R_factor_gt 0.0453
_refine_ls_shift/su_max 0.000
_refine_ls_shift/su_mean 0.000
_refine_ls_structure_factor_coef Fsqd
_refine_ls_weighting_details 'calc w=1/[\s^2^(Fo^2^)+(0.0655P)^2^+0.0452P] where P=(Fo^2^+2Fc^2^)/3'
_refine_ls_weighting_scheme calc
_refine_ls_wR_factor_gt 0.1088
_refine_ls_wR_factor_ref 0.1237
_reflns_number_gt 3320
_reflns_number_total 4872
_reflns_threshold_expression >2sigma(I)
_cod_data_source_file jp412601x_si_002.cif
_cod_data_source_block (G2)1-LiDCTA
_cod_depositor_comments
;Adding full bibliography for
 ./tmp-cod-update-bibliographies-10461/cifs/1514244.cif.
;
_cod_database_code 1514244

loop_
_symmetry_equiv_pos_as_xyz
'x, y, z'
'-x, -y, -z'

loop_
_atom_site_label
_atom_site_type_symbol
_atom_site_fract_x
_atom_site_fract_y
_atom_site_fract_z
_atom_site_U_iso_or_equiv
_atom_site_adp_type
_atom_site_occupancy
_atom_site_symmetry_multiplicity
_atom_site_calc_flag
Li1 Li 0.4673(2) 0.2060(2) 0.0363(2) 0.0233(4) Uani 1 1 d
N1 N 0.40614(11) 0.04141(10) 0.13839(10) 0.02054(18) Uani 1 1 d
N2 N 0.45976(11) -0.08183(10) 0.12424(10) 0.02271(19) Uani 1 1 d
N3 N 0.42315(12) -0.16615(11) 0.20727(11) 0.02356(19) Uani 1 1 d
C1 C 0.33140(13) 0.03480(12) 0.23483(12) 0.0193(2) Uani 1 1 d
C2 C 0.34219(13) -0.09594(12) 0.27749(12) 0.0201(2) Uani 1 1 d
C3 C 0.25393(14) 0.14351(13) 0.27878(13) 0.0231(2) Uani 1 1 d
N4 N 0.18707(14) 0.22426(13) 0.31632(13) 0.0335(2) Uani 1 1 d
C4 C 0.27958(13) -0.15645(13) 0.37421(12) 0.0235(2) Uani 1 1 d
N5 N 0.22557(14) -0.20513(13) 0.44953(13) 0.0335(2) Uani 1 1 d
C5 C 0.85784(16) 0.33567(17) 0.23499(17) 0.0335(3) Uani 1 1 d
H5A H 0.959(2) 0.430(2) 0.2932(18) 0.041(4) Uiso 1 1 d
H5B H 0.847(2) 0.271(2) 0.1276(19) 0.048(4) Uiso 1 1 d
H5C H 0.8610(18) 0.2750(19) 0.3053(18) 0.042(4) Uiso 1 1 d
O1 O 0.71042(9) 0.37525(9) 0.19595(9) 0.02533(18) Uani 1 1 d
C6 C 0.70643(15) 0.46668(14) 0.33764(13) 0.0271(2) Uani 1 1 d
H6A H 0.8127(16) 0.5610(16) 0.4023(15) 0.023(3) Uiso 1 1 d
H6B H 0.6915(16) 0.3994(17) 0.3984(16) 0.030(3) Uiso 1 1 d
C7 C 0.56135(14) 0.52145(13) 0.28336(13) 0.0262(2) Uani 1 1 d
H7A H 0.5423(17) 0.5765(17) 0.3721(17) 0.034(4) Uiso 1 1 d
H7B H 0.5813(16) 0.5935(17) 0.2296(16) 0.029(3) Uiso 1 1 d
O2 O 0.41668(9) 0.38164(8) 0.16888(8) 0.02240(17) Uani 1 1 d
C8 C 0.27843(15) 0.41818(14) 0.07872(13) 0.0268(2) Uani 1 1 d
H8A H 0.3235(16) 0.5068(17) 0.0455(15) 0.026(3) Uiso 1 1 d
H8B H 0.2187(16) 0.4514(16) 0.1424(15) 0.030(3) Uiso 1 1 d
C9 C 0.15876(14) 0.26721(15) -0.06605(14) 0.0276(2) Uani 1 1 d
H9A H 0.0998(18) 0.1844(18) -0.0369(16) 0.031(3) Uiso 1 1 d
H9B H 0.0694(18) 0.2894(17) -0.1435(17) 0.037(4) Uiso 1 1 d
O3 O 0.25577(9) 0.21102(9) -0.13830(9) 0.02450(18) Uani 1 1 d
C10 C 0.15346(17) 0.09259(16) -0.29744(14) 0.0332(3) Uani 1 1 d
H10A H 0.078(2) 0.000(2) -0.2934(18) 0.046(4) Uiso 1 1 d
H10B H 0.2313(18) 0.0624(18) -0.3366(17) 0.039(4) Uiso 1 1 d
H10C H 0.081(2) 0.1410(19) -0.3644(18) 0.046(4) Uiso 1 1 d

loop_
_atom_site_aniso_label
_atom_site_aniso_U_11
_atom_site_aniso_U_22
_atom_site_aniso_U_33
_atom_site_aniso_U_23
_atom_site_aniso_U_13
_atom_site_aniso_U_12
Li1 0.0296(9) 0.0179(8) 0.0284(9) 0.0096(7) 0.0170(8) 0.0118(7)
N1 0.0257(4) 0.0150(4) 0.0254(4) 0.0078(3) 0.0142(4) 0.0104(3)
N2 0.0312(5) 0.0175(4) 0.0290(5) 0.0113(4) 0.0183(4) 0.0142(4)
N3 0.0311(5) 0.0189(4) 0.0286(4) 0.0118(4) 0.0172(4) 0.0134(4)
C1 0.0220(5) 0.0153(4) 0.0220(5) 0.0067(4) 0.0110(4) 0.0081(4)
C2 0.0237(5) 0.0163(5) 0.0222(5) 0.0079(4) 0.0113(4) 0.0088(4)
C3 0.0291(5) 0.0198(5) 0.0273(5) 0.0109(4) 0.0169(4) 0.0114(4)
N4 0.0438(6) 0.0296(5) 0.0455(6) 0.0185(5) 0.0310(5) 0.0221(5)
C4 0.0271(5) 0.0211(5) 0.0258(5) 0.0108(4) 0.0125(4) 0.0121(4)
N5 0.0428(6) 0.0343(6) 0.0389(6) 0.0224(5) 0.0249(5) 0.0200(5)
C5 0.0282(6) 0.0358(7) 0.0390(7) 0.0134(6) 0.0148(5) 0.0173(6)
O1 0.0268(4) 0.0233(4) 0.0275(4) 0.0087(3) 0.0122(3) 0.0132(3)
C6 0.0313(6) 0.0238(5) 0.0243(5) 0.0071(4) 0.0105(5) 0.0127(5)
C7 0.0317(6) 0.0181(5) 0.0266(5) 0.0055(4) 0.0119(5) 0.0108(5)
O2 0.0261(4) 0.0157(3) 0.0273(4) 0.0085(3) 0.0120(3) 0.0107(3)
C8 0.0300(6) 0.0228(5) 0.0307(5) 0.0090(4) 0.0133(5) 0.0172(5)
C9 0.0252(5) 0.0275(6) 0.0319(6) 0.0090(5) 0.0140(5) 0.0137(5)
O3 0.0259(4) 0.0220(4) 0.0250(4) 0.0055(3) 0.0118(3) 0.0113(3)
C10 0.0324(6) 0.0277(6) 0.0289(6) 0.0014(5) 0.0102(5) 0.0096(5)

loop_
_atom_type_symbol
_atom_type_description
_atom_type_scat_dispersion_real
_atom_type_scat_dispersion_imag
_atom_type_scat_source
C C 0.0033 0.0016 'International Tables Vol C Tables 4.2.6.8 and 6.1.1.4'
H H 0.0000 0.0000 'International Tables Vol C Tables 4.2.6.8 and 6.1.1.4'
Li Li -0.0003 0.0001 'International Tables Vol C Tables 4.2.6.8 and 6.1.1.4'
N N 0.0061 0.0033 'International Tables Vol C Tables 4.2.6.8 and 6.1.1.4'
O O 0.0106 0.0060 'International Tables Vol C Tables 4.2.6.8 and 6.1.1.4'

loop_
_geom_angle_atom_site_label_1
_geom_angle_atom_site_label_2
_geom_angle_atom_site_label_3
_geom_angle
_geom_angle_site_symmetry_1
_geom_angle_site_symmetry_3
O2 Li1 O3 78.04(6) . .
O2 Li1 N2 162.42(10) . 2_655
O3 Li1 N2 95.83(8) . 2_655
O2 Li1 N1 95.17(8) . .
O3 Li1 N1 112.48(9) . .
N2 Li1 N1 102.38(8) 2_655 .
O2 Li1 O1 78.59(7) . .
O3 Li1 O1 134.20(9) . .
N2 Li1 O1 94.81(8) 2_655 .
N1 Li1 O1 108.39(8) . .
N2 N1 C1 106.11(8) . .
N2 N1 Li1 119.60(8) . .
C1 N1 Li1 134.00(8) . .
N3 N2 N1 111.93(8) . .
N3 N2 Li1 111.09(8) . 2_655
N1 N2 Li1 134.97(8) . 2_655
N2 N3 C2 106.40(8) . .
N1 C1 C2 107.49(8) . .
N1 C1 C3 124.38(9) . .
C2 C1 C3 128.12(9) . .
N3 C2 C1 108.07(9) . .
N3 C2 C4 122.35(9) . .
C1 C2 C4 129.57(9) . .
N4 C3 C1 176.09(12) . .
N5 C4 C2 178.33(11) . .
O1 C5 H5A 111.8(9) . .
O1 C5 H5B 104.8(9) . .
H5A C5 H5B 111.3(13) . .
O1 C5 H5C 109.3(8) . .
H5A C5 H5C 106.8(13) . .
H5B C5 H5C 113.0(13) . .
C5 O1 C6 111.28(9) . .
C5 O1 Li1 123.27(8) . .
C6 O1 Li1 108.20(8) . .
O1 C6 C7 106.93(9) . .
O1 C6 H6A 108.4(7) . .
C7 C6 H6A 109.7(7) . .
O1 C6 H6B 109.7(8) . .
C7 C6 H6B 110.9(8) . .
H6A C6 H6B 111.1(11) . .
O2 C7 C6 106.84(8) . .
O2 C7 H7A 110.7(8) . .
C6 C7 H7A 112.6(8) . .
O2 C7 H7B 108.0(8) . .
C6 C7 H7B 110.0(7) . .
H7A C7 H7B 108.6(11) . .
C8 O2 C7 113.11(8) . .
C8 O2 Li1 115.26(8) . .
C7 O2 Li1 114.39(8) . .
O2 C8 C9 106.76(8) . .
O2 C8 H8A 107.9(7) . .
C9 C8 H8A 110.8(7) . .
O2 C8 H8B 111.6(7) . .
C9 C8 H8B 109.0(8) . .
H8A C8 H8B 110.7(11) . .
O3 C9 C8 106.79(9) . .
O3 C9 H9A 111.3(8) . .
C8 C9 H9A 111.8(8) . .
O3 C9 H9B 110.2(8) . .
C8 C9 H9B 110.7(8) . .
H9A C9 H9B 106.1(11) . .
C9 O3 C10 112.50(9) . .
C9 O3 Li1 109.49(8) . .
C10 O3 Li1 126.11(8) . .
O3 C10 H10A 108.9(9) . .
O3 C10 H10B 106.3(8) . .
H10A C10 H10B 111.3(13) . .
O3 C10 H10C 108.2(9) . .
H10A C10 H10C 108.6(13) . .
H10B C10 H10C 113.4(12) . .

loop_
_geom_bond_atom_site_label_1
_geom_bond_atom_site_label_2
_geom_bond_distance
_geom_bond_site_symmetry_2
Li1 O2 2.0551(18) .
Li1 O3 2.0780(19) .
Li1 N2 2.0946(19) 2_655
Li1 N1 2.097(2) .
Li1 O1 2.099(2) .
N1 N2 1.3422(11) .
N1 C1 1.3500(13) .
N2 N3 1.3291(13) .
N2 Li1 2.0946(19) 2_655
N3 C2 1.3444(12) .
C1 C2 1.3910(14) .
C1 C3 1.4288(13) .
C2 C4 1.4256(15) .
C3 N4 1.1443(13) .
C4 N5 1.1440(14) .
C5 O1 1.4301(13) .
C5 H5A 0.963(16) .
C5 H5B 1.013(16) .
C5 H5C 0.985(16) .
O1 C6 1.4312(13) .
C6 C7 1.5026(15) .
C6 H6A 0.988(13) .
C6 H6B 0.981(14) .
C7 O2 1.4286(13) .
C7 H7A 0.977(14) .
C7 H7B 0.970(14) .
O2 C8 1.4270(12) .
C8 C9 1.5043(16) .
C8 H8A 1.012(14) .
C8 H8B 1.002(13) .
C9 O3 1.4283(13) .
C9 H9A 0.995(15) .
C9 H9B 0.994(14) .
O3 C10 1.4282(14) .
C10 H10A 0.988(17) .
C10 H10B 0.986(15) .
C10 H10C 1.018(16) .

loop_
_geom_torsion_atom_site_label_1
_geom_torsion_atom_site_label_2
_geom_torsion_atom_site_label_3
_geom_torsion_atom_site_label_4
_geom_torsion
_geom_torsion_site_symmetry_1
_geom_torsion_site_symmetry_4
O2 Li1 N1 N2 -162.19(8) . .
O3 Li1 N1 N2 118.63(10) . .
N2 Li1 N1 N2 16.89(13) 2_655 .
O1 Li1 N1 N2 -82.51(10) . .
O2 Li1 N1 C1 10.60(14) . .
O3 Li1 N1 C1 -68.58(14) . .
N2 Li1 N1 C1 -170.32(10) 2_655 .
O1 Li1 N1 C1 90.27(13) . .
C1 N1 N2 N3 -0.16(12) . .
Li1 N1 N2 N3 174.44(9) . .
C1 N1 N2 Li1 161.75(11) . 2_655
Li1 N1 N2 Li1 -23.65(18) . 2_655
N1 N2 N3 C2 0.27(12) . .
Li1 N2 N3 C2 -166.11(9) 2_655 .
N2 N1 C1 C2 -0.01(11) . .
Li1 N1 C1 C2 -173.48(10) . .
N2 N1 C1 C3 -178.84(9) . .
Li1 N1 C1 C3 7.69(18) . .
N2 N3 C2 C1 -0.26(11) . .
N2 N3 C2 C4 178.51(9) . .
N1 C1 C2 N3 0.17(12) . .
C3 C1 C2 N3 178.95(10) . .
N1 C1 C2 C4 -178.48(10) . .
C3 C1 C2 C4 0.29(18) . .
N1 C1 C3 N4 161.2(18) . .
C2 C1 C3 N4 -17.4(19) . .
N3 C2 C4 N5 -126(4) . .
C1 C2 C4 N5 53(4) . .
O2 Li1 O1 C5 157.82(9) . .
O3 Li1 O1 C5 -141.59(12) . .
N2 Li1 O1 C5 -38.64(12) 2_655 .
N1 Li1 O1 C5 66.12(12) . .
O2 Li1 O1 C6 25.55(8) . .
O3 Li1 O1 C6 86.13(13) . .
N2 Li1 O1 C6 -170.92(7) 2_655 .
N1 Li1 O1 C6 -66.16(10) . .
C5 O1 C6 C7 172.14(10) . .
Li1 O1 C6 C7 -49.46(11) . .
O1 C6 C7 O2 52.78(12) . .
C6 C7 O2 C8 -166.00(9) . .
C6 C7 O2 Li1 -31.34(12) . .
O3 Li1 O2 C8 -2.51(10) . .
N2 Li1 O2 C8 68.5(4) 2_655 .
N1 Li1 O2 C8 -114.43(9) . .
O1 Li1 O2 C8 137.82(8) . .
O3 Li1 O2 C7 -136.18(8) . .
N2 Li1 O2 C7 -65.1(4) 2_655 .
N1 Li1 O2 C7 111.90(9) . .
O1 Li1 O2 C7 4.15(9) . .
C7 O2 C8 C9 163.18(9) . .
Li1 O2 C8 C9 28.93(13) . .
O2 C8 C9 O3 -50.30(12) . .
C8 C9 O3 C10 -165.34(10) . .
C8 C9 O3 Li1 49.25(12) . .
O2 Li1 O3 C9 -26.41(9) . .
N2 Li1 O3 C9 170.27(8) 2_655 .
N1 Li1 O3 C9 64.28(11) . .
O1 Li1 O3 C9 -87.20(14) . .
O2 Li1 O3 C10 -165.93(10) . .
N2 Li1 O3 C10 30.75(13) 2_655 .
N1 Li1 O3 C10 -75.24(13) . .
O1 Li1 O3 C10 133.28(13) . .
